data_2013753
loop_
_publ_author_name
'Maria Gdaniec'
'Teresa Olszewska'
'Tadeusz Po\/lo\'nski'

_publ_section_title
;
 2,4,6-Trimethylbenzamide
;
_journal_issue 1
_journal_name_full 'Acta Crystallographica Section C'
_journal_page_first o41
_journal_page_last o43
_journal_paper_doi 10.1107/S0108270103026611
_journal_volume 60
_journal_year 2004
_chemical_formula_iupac 'C10 H13 N O'
_chemical_formula_moiety 'C10 H13 N O'
_chemical_formula_sum 'C10 H13 N O'
_chemical_formula_weight 163.21
_chemical_melting_point .188E-186
_chemical_name_systematic
;
2,4,6-trimethylbenzamide
;
_space_group_IT_number 61
_symmetry_cell_setting orthorhombic
_symmetry_space_group_name_Hall '-P 2ac 2ab'
_symmetry_space_group_name_H-M 'P b c a'
_atom_sites_solution_hydrogens difmap
_atom_sites_solution_primary direct
_atom_sites_solution_secondary difmap
_audit_creation_method SHELXL-97
_cell_angle_alpha 90.00
_cell_angle_beta 90.00
_cell_angle_gamma 90.00
_cell_formula_units_Z 8
_cell_length_a 14.2587(9)
_cell_length_b 8.5369(6)
_cell_length_c 14.9245(10)
_cell_measurement_reflns_used 3457
_cell_measurement_temperature 130(2)
_cell_measurement_theta_max 25
_cell_measurement_theta_min 4
_cell_volume 1816.7(2)
_computing_cell_refinement
;
CrysAlis
;
_computing_data_collection
;
CrysAlis (Oxford Diffraction, 2000)
;
_computing_data_reduction
;
CrysAlis
;
_computing_molecular_graphics ' Stereochemical Workstation (Siemens, 1989)'
_computing_publication_material SHELXL97
_computing_structure_refinement 'SHELXL97 (Sheldrick, 1997)'
_computing_structure_solution 'SHELXS97 (Sheldrick, 1997)'
_diffrn_ambient_temperature 130(2)
_diffrn_measured_fraction_theta_full 0.996
_diffrn_measured_fraction_theta_max 0.996
_diffrn_measurement_device_type 'Kuma KM4CCD \k geometry'
_diffrn_measurement_method '\w scans'
_diffrn_radiation_monochromator graphite
_diffrn_radiation_source 'fine-focus sealed tube'
_diffrn_radiation_type MoK\a
_diffrn_radiation_wavelength 0.71073
_diffrn_reflns_av_R_equivalents 0.0489
_diffrn_reflns_av_sigmaI/netI 0.0573
_diffrn_reflns_limit_h_max 16
_diffrn_reflns_limit_h_min -9
_diffrn_reflns_limit_k_max 10
_diffrn_reflns_limit_k_min -9
_diffrn_reflns_limit_l_max 17
_diffrn_reflns_limit_l_min -17
_diffrn_reflns_number 8742
_diffrn_reflns_theta_full 25.02
_diffrn_reflns_theta_max 25.02
_diffrn_reflns_theta_min 3.10
_diffrn_standards_decay_% 0
_diffrn_standards_number 0
_exptl_absorpt_coefficient_mu 0.077
_exptl_absorpt_correction_type none
_exptl_crystal_colour colorless
_exptl_crystal_density_diffrn 1.193
_exptl_crystal_density_method 'not measured'
_exptl_crystal_description plate
_exptl_crystal_F_000 704
_exptl_crystal_size_max 0.22
_exptl_crystal_size_mid 0.15
_exptl_crystal_size_min 0.02
_refine_diff_density_max 0.130
_refine_diff_density_min -0.175
_refine_ls_extinction_method none
_refine_ls_goodness_of_fit_ref 1.032
_refine_ls_hydrogen_treatment constr
_refine_ls_matrix_type full
_refine_ls_number_parameters 122
_refine_ls_number_reflns 1597
_refine_ls_number_restraints 0
_refine_ls_restrained_S_all 1.032
_refine_ls_R_factor_all 0.0865
_refine_ls_R_factor_gt 0.0425
_refine_ls_shift/su_max 0.000
_refine_ls_shift/su_mean 0.000
_refine_ls_structure_factor_coef Fsqd
_refine_ls_weighting_details 'calc w=1/[\s^2^(Fo^2^)+(0.0363P)^2^] where P=(Fo^2^+2Fc^2^)/3'
_refine_ls_weighting_scheme calc
_refine_ls_wR_factor_gt 0.0768
_refine_ls_wR_factor_ref 0.0903
_reflns_number_gt 1096
_reflns_number_total 1597
_reflns_threshold_expression I>2\s(I)
_cod_data_source_file fa1038.cif
_cod_data_source_block I
_cod_original_sg_symbol_Hall -P2ac2ab
_cod_database_code 2013753
_cod_database_fobs_code 2013753

loop_
_symmetry_equiv_pos_as_xyz
'x, y, z'
'-x+1/2, -y, z+1/2'
'-x, y+1/2, -z+1/2'
'x+1/2, -y+1/2, -z'
'-x, -y, -z'
'x-1/2, y, -z-1/2'
'x, -y-1/2, z-1/2'
'-x-1/2, y-1/2, z'

loop_
_atom_site_label
_atom_site_fract_x
_atom_site_fract_y
_atom_site_fract_z
_atom_site_U_iso_or_equiv
_atom_site_adp_type
_atom_site_calc_flag
_atom_site_refinement_flags
_atom_site_occupancy
_atom_site_disorder_assembly
_atom_site_disorder_group
_atom_site_type_symbol
O1 0.07442(9) 1.09643(15) 0.28709(10) 0.0477(5) Uani d . 1 . . O
N1 -0.01773(10) 0.91868(19) 0.21771(11) 0.0326(4) Uani d . 1 . . N
H1N -0.0366 0.8183 0.2140 0.047(6) Uiso d R 1 . . H
H2N -0.0443 0.9928 0.1831 0.062(7) Uiso d R 1 . . H
C1 0.08180(12) 0.8329(2) 0.33840(12) 0.0226(5) Uani d . 1 . . C
C2 0.03201(12) 0.7952(2) 0.41598(13) 0.0242(5) Uani d . 1 . . C
C3 0.06867(13) 0.6821(2) 0.47347(13) 0.0257(5) Uani d . 1 . . C
H3 0.0354 0.6566 0.5275 0.022(5) Uiso d R 1 . . H
C4 0.15280(13) 0.6063(2) 0.45542(12) 0.0236(5) Uani d . 1 . . C
C5 0.20051(13) 0.6449(2) 0.37735(13) 0.0245(5) Uani d . 1 . . C
H5 0.2585 0.5917 0.3654 0.023(5) Uiso d R 1 . . H
C6 0.16641(12) 0.7571(2) 0.31800(12) 0.0239(5) Uani d . 1 . . C
C7 0.04581(12) 0.9604(2) 0.27857(14) 0.0293(5) Uani d . 1 . . C
C8 -0.06077(12) 0.8729(2) 0.43627(14) 0.0339(6) Uani d . 1 . . C
H81 -0.0789 0.8531 0.4972 0.038(6) Uiso d R 1 . . H
H82 -0.0571 0.9834 0.4247 0.040(6) Uiso d R 1 . . H
H83 -0.1093 0.8282 0.3998 0.041(6) Uiso d R 1 . . H
C9 0.19166(14) 0.4845(2) 0.51830(14) 0.0347(6) Uani d . 1 . . C
H91 0.1490 0.4597 0.5660 0.069(8) Uiso d R 1 . . H
H92 0.2042 0.3876 0.4879 0.063(7) Uiso d R 1 . . H
H93 0.2506 0.5135 0.5446 0.074(8) Uiso d R 1 . . H
C10 0.21870(14) 0.7935(2) 0.23223(13) 0.0353(6) Uani d . 1 . . C
H101 0.2330 0.9033 0.2288 0.075(8) Uiso d R 1 . . H
H102 0.2751 0.7322 0.2297 0.060(7) Uiso d R 1 . . H
H103 0.1822 0.7610 0.1815 0.063(8) Uiso d R 1 . . H

loop_
_atom_site_aniso_label
_atom_site_aniso_U_11
_atom_site_aniso_U_22
_atom_site_aniso_U_33
_atom_site_aniso_U_12
_atom_site_aniso_U_13
_atom_site_aniso_U_23
O1 0.0406(9) 0.0211(8) 0.0814(12) -0.0074(7) -0.0240(8) 0.0106(8)
N1 0.0354(10) 0.0228(10) 0.0396(11) 0.0015(8) -0.0116(9) 0.0050(9)
C1 0.0213(10) 0.0169(10) 0.0296(12) -0.0025(8) -0.0051(9) -0.0013(9)
C2 0.0215(11) 0.0199(11) 0.0313(12) -0.0023(8) -0.0021(9) -0.0053(9)
C3 0.0294(12) 0.0250(11) 0.0227(11) -0.0058(9) 0.0021(9) -0.0021(9)
C4 0.0250(11) 0.0215(11) 0.0241(11) -0.0031(9) -0.0064(9) -0.0024(9)
C5 0.0205(11) 0.0206(11) 0.0325(12) 0.0022(9) -0.0019(9) -0.0029(10)
C6 0.0239(11) 0.0209(10) 0.0269(11) -0.0030(9) -0.0015(9) -0.0009(9)
C7 0.0209(11) 0.0258(11) 0.0411(13) -0.0001(9) -0.0025(10) 0.0028(10)
C8 0.0245(12) 0.0329(13) 0.0443(16) -0.0005(10) 0.0015(11) -0.0023(10)
C9 0.0379(14) 0.0317(13) 0.0344(13) 0.0005(11) -0.0050(11) 0.0036(11)
C10 0.0338(13) 0.0366(14) 0.0355(14) 0.0037(11) 0.0059(11) 0.0072(11)

loop_
_atom_type_symbol
_atom_type_description
_atom_type_scat_dispersion_real
_atom_type_scat_dispersion_imag
_atom_type_scat_source
C C 0.0033 0.0016 'International Tables Vol C Tables 4.2.6.8 and 6.1.1.4'
H H 0.0000 0.0000 'International Tables Vol C Tables 4.2.6.8 and 6.1.1.4'
N N 0.0061 0.0033 'International Tables Vol C Tables 4.2.6.8 and 6.1.1.4'
O O 0.0106 0.0060 'International Tables Vol C Tables 4.2.6.8 and 6.1.1.4'

loop_
_geom_angle_atom_site_label_1
_geom_angle_atom_site_label_2
_geom_angle_atom_site_label_3
_geom_angle
_geom_angle_publ_flag
C7 N1 H1N 120.0 ?
C7 N1 H2N 119.3 ?
H1N N1 H2N 120.5 ?
C2 C1 C6 120.73(17) ?
C2 C1 C7 119.19(16) ?
C6 C1 C7 120.03(16) ?
C3 C2 C1 118.67(17) ?
C3 C2 C8 120.62(18) ?
C1 C2 C8 120.69(17) ?
C4 C3 C2 121.81(18) ?
C4 C3 H3 118.9 ?
C2 C3 H3 119.3 ?
C5 C4 C3 118.37(17) ?
C5 C4 C9 120.41(17) ?
C3 C4 C9 121.22(18) ?
C4 C5 C6 121.73(18) ?
C4 C5 H5 117.7 ?
C6 C5 H5 120.6 ?
C5 C6 C1 118.67(17) ?
C5 C6 C10 120.50(17) ?
C1 C6 C10 120.81(16) ?
O1 C7 N1 123.03(18) y
O1 C7 C1 120.50(17) y
N1 C7 C1 116.46(16) y
C2 C8 H81 110.4 ?
C2 C8 H82 110.3 ?
H81 C8 H82 111.0 ?
C2 C8 H83 110.1 ?
H81 C8 H83 105.9 ?
H82 C8 H83 109.1 ?
C4 C9 H91 112.4 ?
C4 C9 H92 111.6 ?
H91 C9 H92 106.2 ?
C4 C9 H93 113.5 ?
H91 C9 H93 107.9 ?
H92 C9 H93 104.6 ?
C6 C10 H101 110.5 ?
C6 C10 H102 109.5 ?
H101 C10 H102 110.6 ?
C6 C10 H103 109.9 ?
H101 C10 H103 110.8 ?
H102 C10 H103 105.4 ?

loop_
_geom_bond_atom_site_label_1
_geom_bond_atom_site_label_2
_geom_bond_site_symmetry_2
_geom_bond_distance
_geom_bond_publ_flag
O1 C7 . 1.238(2) y
N1 C7 . 1.331(2) y
N1 H1N . 0.90 ?
N1 H2N . 0.90 ?
C1 C2 . 1.396(2) ?
C1 C6 . 1.403(2) ?
C1 C7 . 1.498(2) y
C2 C3 . 1.393(2) ?
C2 C8 . 1.511(2) ?
C3 C4 . 1.389(2) ?
C3 H3 . 0.96 ?
C4 C5 . 1.389(2) ?
C4 C9 . 1.507(2) ?
C5 C6 . 1.392(2) ?
C5 H5 . 0.96 ?
C6 C10 . 1.514(2) ?
C8 H81 . 0.96 ?
C8 H82 . 0.96 ?
C8 H83 . 0.96 ?
C9 H91 . 0.96 ?
C9 H92 . 0.96 ?
C9 H93 . 0.96 ?
C10 H101 . 0.96 ?
C10 H102 . 0.96 ?
C10 H103 . 0.96 ?

loop_
_geom_hbond_atom_site_label_D
_geom_hbond_atom_site_label_H
_geom_hbond_atom_site_label_A
_geom_hbond_site_symmetry_A
_geom_hbond_distance_DH
_geom_hbond_distance_HA
_geom_hbond_distance_DA
_geom_hbond_angle_DHA
N1 H1N O1 3_545 0.90 1.97 2.868(2) 177
N1 H2N \p 3_555 0.90 2.50 3.393(18) 173

loop_
_geom_torsion_atom_site_label_1
_geom_torsion_atom_site_label_2
_geom_torsion_atom_site_label_3
_geom_torsion_atom_site_label_4
_geom_torsion
C2 C1 C7 O1 93.9(2)
C2 C1 C7 N1 -85.7(2)
C6 C1 C7 O1 -83.7(2)
C6 C1 C7 N1 96.7(2)

loop_
_cod_related_entry_id
_cod_related_entry_database
_cod_related_entry_code
1 ChemSpider 215887
